data_2232139
loop_
_publ_author_name
'Kuai, Hai-Wei'
'Cheng, Xiao-Chun'

_publ_section_title
;
 Orthorhombic polymorph of 4-[(1<i>H</i>-benzimidazol-1-yl)methyl]benzoic
 acid
;
_journal_coeditor_code AA2024
_journal_issue 11
_journal_name_full 'Acta Crystallographica Section E'
_journal_page_first o3014
_journal_paper_doi 10.1107/S1600536811042838
_journal_volume 67
_journal_year 2011
_chemical_formula_iupac 'C15 H12 N2 O2'
_chemical_formula_moiety 'C15 H12 N2 O2'
_chemical_formula_sum 'C15 H12 N2 O2'
_chemical_formula_weight 252.27
_chemical_name_systematic
;
4-[(1<i>H</i>-benzimidazol-1-yl)methyl]benzoic acid
;
_space_group_IT_number 19
_symmetry_cell_setting orthorhombic
_symmetry_space_group_name_Hall 'P 2ac 2ab'
_symmetry_space_group_name_H-M 'P 21 21 21'
_atom_sites_solution_hydrogens geom
_atom_sites_solution_primary direct
_atom_sites_solution_secondary difmap
_audit_creation_method SHELXL-97
_cell_angle_alpha 90.00
_cell_angle_beta 90.00
_cell_angle_gamma 90.00
_cell_formula_units_Z 4
_cell_length_a 5.6969(15)
_cell_length_b 12.657(3)
_cell_length_c 17.604(5)
_cell_measurement_reflns_used 1326
_cell_measurement_temperature 293(2)
_cell_measurement_theta_max 19.85
_cell_measurement_theta_min 2.31
_cell_volume 1269.3(6)
_computing_cell_refinement 'SAINT (Bruker, 2008)'
_computing_data_collection 'APEX2 (Bruker, 2008)'
_computing_data_reduction 'SAINT (Bruker, 2008)'
_computing_molecular_graphics 'DIAMOND (Brandenburg, 2000)'
_computing_publication_material 'SHELXTL (Sheldrick, 2008)'
_computing_structure_refinement 'SHELXL97 (Sheldrick, 2008)'
_computing_structure_solution 'SHELXS97 (Sheldrick, 2008)'
_diffrn_ambient_temperature 293(2)
_diffrn_measured_fraction_theta_full 0.992
_diffrn_measured_fraction_theta_max 0.992
_diffrn_measurement_device_type 'Bruker APEXII CCD'
_diffrn_measurement_method '\f and \w scans'
_diffrn_radiation_monochromator graphite
_diffrn_radiation_source 'fine-focus sealed tube'
_diffrn_radiation_type MoK\a
_diffrn_radiation_wavelength 0.71073
_diffrn_reflns_av_R_equivalents 0.0400
_diffrn_reflns_av_sigmaI/netI 0.0357
_diffrn_reflns_limit_h_max 7
_diffrn_reflns_limit_h_min -7
_diffrn_reflns_limit_k_max 16
_diffrn_reflns_limit_k_min -14
_diffrn_reflns_limit_l_max 20
_diffrn_reflns_limit_l_min -23
_diffrn_reflns_number 7948
_diffrn_reflns_theta_full 28.00
_diffrn_reflns_theta_max 28.00
_diffrn_reflns_theta_min 1.98
_exptl_absorpt_coefficient_mu 0.090
_exptl_absorpt_correction_T_max 0.9841
_exptl_absorpt_correction_T_min 0.9736
_exptl_absorpt_correction_type multi-scan
_exptl_absorpt_process_details '(SADABS; Sheldrick, 1996)'
_exptl_crystal_colour colorless
_exptl_crystal_density_diffrn 1.320
_exptl_crystal_density_method 'not measured'
_exptl_crystal_description block
_exptl_crystal_F_000 528
_exptl_crystal_size_max 0.30
_exptl_crystal_size_mid 0.18
_exptl_crystal_size_min 0.18
_refine_diff_density_max 0.110
_refine_diff_density_min -0.148
_refine_ls_extinction_method none
_refine_ls_goodness_of_fit_ref 0.987
_refine_ls_hydrogen_treatment constr
_refine_ls_matrix_type full
_refine_ls_number_parameters 166
_refine_ls_number_reflns 1786
_refine_ls_number_restraints 0
_refine_ls_restrained_S_all 0.987
_refine_ls_R_factor_all 0.0596
_refine_ls_R_factor_gt 0.0387
_refine_ls_shift/su_max 0.000
_refine_ls_shift/su_mean 0.000
_refine_ls_structure_factor_coef Fsqd
_refine_ls_weighting_details 'calc w=1/[\s^2^(Fo^2^)+(0.0455P)^2^] where P=(Fo^2^+2Fc^2^)/3'
_refine_ls_weighting_scheme calc
_refine_ls_wR_factor_gt 0.0809
_refine_ls_wR_factor_ref 0.0887
_reflns_number_gt 1313
_reflns_number_total 1786
_reflns_threshold_expression I>2\s(I)
_cod_data_source_file aa2024.cif
_cod_data_source_block I
_cod_original_cell_volume 1269.4(6)
_cod_database_code 2232139
_cod_database_fobs_code 2232139

loop_
_symmetry_equiv_pos_as_xyz
'x, y, z'
'-x+1/2, -y, z+1/2'
'x+1/2, -y+1/2, -z'
'-x, y+1/2, -z+1/2'

loop_
_atom_site_type_symbol
_atom_site_label
_atom_site_fract_x
_atom_site_fract_y
_atom_site_fract_z
_atom_site_U_iso_or_equiv
_atom_site_adp_type
_atom_site_calc_flag
_atom_site_refinement_flags
_atom_site_occupancy
_atom_site_symmetry_multiplicity
O O1 0.3871(4) 0.37836(13) 1.03801(9) 0.0731(6) Uani d . 1 1
H H12 0.3280 0.3376 1.0688 0.088 Uiso calc R 1 1
O O2 0.0975(4) 0.48320(13) 1.07621(9) 0.0650(5) Uani d . 1 1
N N11 0.4456(3) 0.78681(13) 0.75703(9) 0.0412(4) Uani d . 1 1
N N12 0.2556(4) 0.74457(14) 0.65069(10) 0.053 Uani d . 1 1
C C4 0.3625(4) 0.54619(16) 0.98240(11) 0.0390(5) Uani d . 1 1
C C11 0.6074(4) 0.77548(17) 0.82087(11) 0.0451(5) Uani d . 1 1
H H6 0.6262 0.8434 0.8456 0.054 Uiso calc R 1 1
H H5 0.7598 0.7537 0.8019 0.054 Uiso calc R 1 1
C C13 0.1428(4) 0.83025(16) 0.68400(11) 0.0417(5) Uani d . 1 1
C C14 0.2622(4) 0.85805(15) 0.75045(11) 0.0372(5) Uani d . 1 1
C C6 0.6520(4) 0.60602(17) 0.89316(11) 0.0458(5) Uani d . 1 1
H H4 0.7940 0.5954 0.8682 0.055 Uiso calc R 1 1
C C5 0.5733(4) 0.53174(17) 0.94491(11) 0.0473(6) Uani d . 1 1
H H3 0.6627 0.4717 0.9545 0.057 Uiso calc R 1 1
C C41 0.2678(5) 0.46665(17) 1.03690(11) 0.0472(6) Uani d . 1 1
C C15 0.1919(4) 0.94228(17) 0.79536(12) 0.0462(6) Uani d . 1 1
H H8 0.2725 0.9610 0.8393 0.055 Uiso calc R 1 1
C C1 0.5221(4) 0.69567(16) 0.87823(11) 0.0374(5) Uani d . 1 1
C C17 -0.1262(5) 0.9687(2) 0.70573(13) 0.0572(7) Uani d . 1 1
H H10 -0.2587 1.0071 0.6920 0.069 Uiso calc R 1 1
C C12 0.4308(5) 0.72183(17) 0.69610(12) 0.0510(6) Uani d . 1 1
H H7 0.5348 0.6665 0.6873 0.061 Uiso calc R 1 1
C C16 -0.0036(5) 0.99675(19) 0.77139(13) 0.0557(6) Uani d . 1 1
H H9 -0.0557 1.0541 0.7998 0.067 Uiso calc R 1 1
C C2 0.3115(4) 0.71014(16) 0.91701(11) 0.0437(5) Uani d . 1 1
H H1 0.2224 0.7704 0.9081 0.052 Uiso calc R 1 1
C C3 0.2344(4) 0.63641(15) 0.96819(11) 0.0426(5) Uani d . 1 1
H H2 0.0936 0.6474 0.9937 0.051 Uiso calc R 1 1
C C18 -0.0555(4) 0.88605(18) 0.66126(13) 0.0526(6) Uani d . 1 1
H H11 -0.1370 0.8678 0.6174 0.063 Uiso calc R 1 1

loop_
_atom_site_aniso_label
_atom_site_aniso_U_11
_atom_site_aniso_U_22
_atom_site_aniso_U_33
_atom_site_aniso_U_12
_atom_site_aniso_U_13
_atom_site_aniso_U_23
O1 0.0997(15) 0.0514(10) 0.0681(10) 0.0157(11) 0.0362(11) 0.0196(8)
O2 0.0673(13) 0.0707(11) 0.0571(9) 0.0034(10) 0.0240(10) 0.0109(8)
N11 0.0449(11) 0.0390(9) 0.0396(9) -0.0030(9) -0.0010(8) 0.0024(8)
N12 0.072 0.044 0.042 -0.007 -0.005 -0.002
C4 0.0435(13) 0.0422(11) 0.0313(10) 0.0001(10) 0.0020(10) -0.0025(8)
C11 0.0395(13) 0.0473(12) 0.0484(12) -0.0053(11) -0.0046(11) 0.0069(10)
C13 0.0494(14) 0.0382(11) 0.0375(10) -0.0108(10) -0.0017(10) 0.0050(9)
C14 0.0382(12) 0.0354(10) 0.0379(10) -0.0067(9) 0.0022(10) 0.0054(9)
C6 0.0354(13) 0.0556(13) 0.0462(12) 0.0063(11) 0.0079(11) 0.0022(11)
C5 0.0509(15) 0.0467(12) 0.0442(12) 0.0138(11) 0.0048(11) 0.0069(10)
C41 0.0569(15) 0.0505(14) 0.0341(10) 0.0001(12) 0.0032(12) 0.0005(10)
C15 0.0542(16) 0.0442(12) 0.0404(11) -0.0009(11) -0.0001(11) 0.0002(10)
C1 0.0360(12) 0.0400(11) 0.0363(10) -0.0036(9) -0.0045(9) -0.0012(9)
C17 0.0488(15) 0.0614(15) 0.0613(15) 0.0054(13) -0.0005(13) 0.0225(13)
C12 0.0672(17) 0.0371(12) 0.0487(12) -0.0035(12) 0.0066(12) -0.0026(10)
C16 0.0621(16) 0.0493(13) 0.0557(14) 0.0082(12) 0.0102(14) 0.0079(11)
C2 0.0441(14) 0.0394(12) 0.0476(11) 0.0064(10) 0.0007(11) 0.0004(10)
C3 0.0395(12) 0.0478(12) 0.0403(11) 0.0048(10) 0.0054(11) -0.0039(10)
C18 0.0535(16) 0.0557(14) 0.0487(13) -0.0134(13) -0.0128(12) 0.0152(12)

loop_
_atom_type_symbol
_atom_type_description
_atom_type_scat_dispersion_real
_atom_type_scat_dispersion_imag
_atom_type_scat_source
C C 0.0033 0.0016 'International Tables Vol C Tables 4.2.6.8 and 6.1.1.4'
H H 0.0000 0.0000 'International Tables Vol C Tables 4.2.6.8 and 6.1.1.4'
N N 0.0061 0.0033 'International Tables Vol C Tables 4.2.6.8 and 6.1.1.4'
O O 0.0106 0.0060 'International Tables Vol C Tables 4.2.6.8 and 6.1.1.4'

loop_
_geom_angle_atom_site_label_1
_geom_angle_atom_site_label_2
_geom_angle_atom_site_label_3
_geom_angle
C41 O1 H12 109.5
C12 N11 C14 106.40(18)
C12 N11 C11 126.09(19)
C14 N11 C11 127.18(16)
C12 N12 C13 105.42(18)
C3 C4 C5 118.88(19)
C3 C4 C41 119.0(2)
C5 C4 C41 122.1(2)
N11 C11 C1 112.17(17)
N11 C11 H6 109.2
C1 C11 H6 109.2
N11 C11 H5 109.2
C1 C11 H5 109.2
H6 C11 H5 107.9
N12 C13 C18 130.5(2)
N12 C13 C14 108.94(19)
C18 C13 C14 120.5(2)
N11 C14 C15 132.13(19)
N11 C14 C13 105.84(17)
C15 C14 C13 122.0(2)
C1 C6 C5 120.7(2)
C1 C6 H4 119.7
C5 C6 H4 119.7
C4 C5 C6 120.4(2)
C4 C5 H3 119.8
C6 C5 H3 119.8
O2 C41 O1 123.8(2)
O2 C41 C4 122.8(2)
O1 C41 C4 113.5(2)
C16 C15 C14 116.4(2)
C16 C15 H8 121.8
C14 C15 H8 121.8
C6 C1 C2 118.50(19)
C6 C1 C11 120.3(2)
C2 C1 C11 121.2(2)
C18 C17 C16 121.4(2)
C18 C17 H10 119.3
C16 C17 H10 119.3
N12 C12 N11 113.4(2)
N12 C12 H7 123.3
N11 C12 H7 123.3
C15 C16 C17 122.1(2)
C15 C16 H9 119.0
C17 C16 H9 119.0
C3 C2 C1 120.6(2)
C3 C2 H1 119.7
C1 C2 H1 119.7
C2 C3 C4 121.0(2)
C2 C3 H2 119.5
C4 C3 H2 119.5
C17 C18 C13 117.6(2)
C17 C18 H11 121.2
C13 C18 H11 121.2

loop_
_geom_bond_atom_site_label_1
_geom_bond_atom_site_label_2
_geom_bond_distance
O1 C41 1.308(3)
O1 H12 0.8200
O2 C41 1.210(3)
N11 C12 1.354(3)
N11 C14 1.385(3)
N11 C11 1.461(3)
N12 C12 1.311(3)
N12 C13 1.390(3)
C4 C3 1.378(3)
C4 C5 1.382(3)
C4 C41 1.492(3)
C11 C1 1.509(3)
C11 H6 0.9700
C11 H5 0.9700
C13 C18 1.391(3)
C13 C14 1.398(3)
C14 C15 1.386(3)
C6 C1 1.380(3)
C6 C5 1.384(3)
C6 H4 0.9300
C5 H3 0.9300
C15 C16 1.376(3)
C15 H8 0.9300
C1 C2 1.392(3)
C17 C18 1.367(3)
C17 C16 1.396(3)
C17 H10 0.9300
C12 H7 0.9300
C16 H9 0.9300
C2 C3 1.369(3)
C2 H1 0.9300
C3 H2 0.9300
C18 H11 0.9300

loop_
_geom_hbond_atom_site_label_D
_geom_hbond_atom_site_label_H
_geom_hbond_atom_site_label_A
_geom_hbond_site_symmetry_A
_geom_hbond_distance_DH
_geom_hbond_distance_HA
_geom_hbond_distance_DA
_geom_hbond_angle_DHA
O1 H12 N12 2_565 0.82 1.84 2.649(3) 168.1

loop_
_geom_torsion_atom_site_label_1
_geom_torsion_atom_site_label_2
_geom_torsion_atom_site_label_3
_geom_torsion_atom_site_label_4
_geom_torsion
C12 N11 C11 C1 -80.9(3)
C14 N11 C11 C1 91.6(2)
C12 N12 C13 C18 -178.9(2)
C12 N12 C13 C14 1.0(2)
C12 N11 C14 C15 -179.4(2)
C11 N11 C14 C15 7.0(3)
C12 N11 C14 C13 0.4(2)
C11 N11 C14 C13 -173.21(18)
N12 C13 C14 N11 -0.9(2)
C18 C13 C14 N11 179.04(18)
N12 C13 C14 C15 179.0(2)
C18 C13 C14 C15 -1.1(3)
C3 C4 C5 C6 -1.0(3)
C41 C4 C5 C6 178.2(2)
C1 C6 C5 C4 0.1(3)
C3 C4 C41 O2 -9.2(3)
C5 C4 C41 O2 171.7(2)
C3 C4 C41 O1 171.1(2)
C5 C4 C41 O1 -8.0(3)
N11 C14 C15 C16 -179.6(2)
C13 C14 C15 C16 0.6(3)
C5 C6 C1 C2 0.7(3)
C5 C6 C1 C11 -179.09(19)
N11 C11 C1 C6 118.0(2)
N11 C11 C1 C2 -61.8(2)
C13 N12 C12 N11 -0.7(2)
C14 N11 C12 N12 0.2(2)
C11 N11 C12 N12 173.93(19)
C14 C15 C16 C17 0.4(3)
C18 C17 C16 C15 -0.9(4)
C6 C1 C2 C3 -0.7(3)
C11 C1 C2 C3 179.11(19)
C1 C2 C3 C4 -0.2(3)
C5 C4 C3 C2 1.0(3)
C41 C4 C3 C2 -178.2(2)
C16 C17 C18 C13 0.3(3)
N12 C13 C18 C17 -179.5(2)
C14 C13 C18 C17 0.6(3)

loop_
_cod_related_entry_id
_cod_related_entry_database
_cod_related_entry_code
1 ChemSpider 2017133
